data_7702599
loop_
_publ_author_name
'Barranco, Eva M.'
'Crespo, Olga'
'Gimeno, M. Concepci\'on'
'Jones, Peter G.'
'Laguna, Antonio'
'Sarroca, Cristina'

_publ_section_title
;
 1,1&#x2032;-Bis(2-pyridylthio)ferrocene: a new ligand in gold and silver
 chemistry
;
_journal_issue 17
_journal_name_full 'Journal of the Chemical Society, Dalton Transactions'
_journal_page_first 2523
_journal_paper_doi 10.1039/b102636b
_journal_year 2001
_chemical_formula_sum 'C58 H46 Au2 F6 Fe N2 O6 P2 S4'
_chemical_formula_weight 1620.93
_space_group_IT_number 2
_space_group_name_Hall '-P 1'
_space_group_name_H-M_alt 'P -1'
_symmetry_cell_setting triclinic
_symmetry_space_group_name_H-M 'P -1'
_atom_sites_solution_hydrogens geom
_atom_sites_solution_primary direct
_atom_sites_solution_secondary difmap
_audit_creation_method SHELXL-97
_cell_angle_alpha 90.010(10)
_cell_angle_beta 98.830(10)
_cell_angle_gamma 103.090(10)
_cell_formula_units_Z 1
_cell_length_a 8.9540(10)
_cell_length_b 9.9810(10)
_cell_length_c 17.050(2)
_cell_measurement_reflns_used 62
_cell_measurement_temperature 173(2)
_cell_measurement_theta_max 12.5
_cell_measurement_theta_min 5
_cell_volume 1465.6(3)
_computing_cell_refinement Siemens-XSCANS
_computing_data_collection Siemens-XSCANS
_computing_data_reduction Siemens-XSCANS
_computing_molecular_graphics XP
_computing_publication_material SHELX-97
_computing_structure_refinement 'SHELXL-97 (Sheldrick, 1997)'
_computing_structure_solution 'SHELXS-97 (Sheldrick, 1990)'
_diffrn_ambient_temperature 173(2)
_diffrn_measured_fraction_theta_full 0.991
_diffrn_measured_fraction_theta_max 0.991
_diffrn_measurement_device_type Siemens-P4
_diffrn_measurement_method theta-2theta
_diffrn_radiation_monochromator graphite
_diffrn_radiation_source 'fine-focus sealed tube'
_diffrn_radiation_type MoK\a
_diffrn_radiation_wavelength 0.71073
_diffrn_reflns_av_R_equivalents 0.0358
_diffrn_reflns_av_sigmaI/netI 0.0420
_diffrn_reflns_limit_h_max 10
_diffrn_reflns_limit_h_min -10
_diffrn_reflns_limit_k_max 11
_diffrn_reflns_limit_k_min -3
_diffrn_reflns_limit_l_max 20
_diffrn_reflns_limit_l_min -20
_diffrn_reflns_number 6962
_diffrn_reflns_theta_full 25.00
_diffrn_reflns_theta_max 25.00
_diffrn_reflns_theta_min 3.11
_diffrn_standards_decay_% 0
_diffrn_standards_interval_count 247
_diffrn_standards_number 3
_exptl_absorpt_coefficient_mu 5.505
_exptl_absorpt_correction_T_max 0.6672
_exptl_absorpt_correction_T_min 0.1042
_exptl_absorpt_correction_type Psi-scans
_exptl_crystal_colour orange
_exptl_crystal_density_diffrn 1.837
_exptl_crystal_density_method 'not measured'
_exptl_crystal_description plate
_exptl_crystal_F_000 788
_exptl_crystal_size_max 0.75
_exptl_crystal_size_mid 0.20
_exptl_crystal_size_min 0.08
_refine_diff_density_max 2.624
_refine_diff_density_min -2.952
_refine_diff_density_rms 0.175
_refine_ls_extinction_method none
_refine_ls_goodness_of_fit_ref 1.023
_refine_ls_hydrogen_treatment riding
_refine_ls_matrix_type full
_refine_ls_number_parameters 367
_refine_ls_number_reflns 5116
_refine_ls_number_restraints 0
_refine_ls_restrained_S_all 1.023
_refine_ls_R_factor_all 0.0507
_refine_ls_R_factor_gt 0.0430
_refine_ls_shift/su_max 0.000
_refine_ls_shift/su_mean 0.000
_refine_ls_structure_factor_coef Fsqd
_refine_ls_weighting_details 'calc w=1/[\s^2^(Fo^2^)+(0.0828P)^2^+0.0000P] where P=(Fo^2^+2Fc^2^)/3'
_refine_ls_weighting_scheme calc
_refine_ls_wR_factor_gt 0.1097
_refine_ls_wR_factor_ref 0.1128
_reflns_number_gt 4399
_reflns_number_total 5116
_reflns_threshold_expression >2sigma(I)
_cod_data_source_file b102636b.txt
_cod_data_source_block concha1
_cod_depositor_comments
;
The following automatic conversions were performed:

data item '_symmetry_cell_setting' value 'Triclinic' was changed to
'triclinic' in accordance with the
/home/saulius/struct/COD-crude-data/automatic-downloads/DataCite-retrospective/RSC/depositions/lib/dictionaries/cif_core.dic
dictionary named 'cif_core.dic' version 2.4.2 last updated on
2011-04-26.

Automatic conversion script
Id: cif_fix_values 6909 2019-04-08 15:41:33Z antanas 
;
_cod_original_sg_symbol_H-M P-1
_cod_database_code 7702599

loop_
_symmetry_equiv_pos_as_xyz
'x, y, z'
'-x, -y, -z'

loop_
_atom_site_label
_atom_site_type_symbol
_atom_site_fract_x
_atom_site_fract_y
_atom_site_fract_z
_atom_site_U_iso_or_equiv
_atom_site_adp_type
_atom_site_occupancy
_atom_site_symmetry_multiplicity
_atom_site_calc_flag
_atom_site_refinement_flags
Au Au 0.17226(3) 0.04256(3) 0.197031(15) 0.02848(12) Uani 1 1 d .
Fe Fe 0.0000 -0.5000 0.0000 0.0297(3) Uani 1 2 d S
P P 0.1014(2) 0.01126(18) 0.31745(10) 0.0259(4) Uani 1 1 d .
N N 0.2460(7) 0.0743(6) 0.0871(4) 0.0279(12) Uani 1 1 d .
S1 S 0.0710(3) -0.1737(2) 0.05289(13) 0.0474(6) Uani 1 1 d .
C1 C 0.2053(8) -0.0261(7) 0.0290(4) 0.0305(16) Uani 1 1 d .
C2 C 0.2632(9) -0.0066(8) -0.0421(4) 0.0340(16) Uani 1 1 d .
H2 H 0.2376 -0.0783 -0.0819 0.041 Uiso 1 1 calc R
C3 C 0.3584(9) 0.1184(9) -0.0541(5) 0.0383(18) Uani 1 1 d .
H3 H 0.3996 0.1334 -0.1023 0.046 Uiso 1 1 calc R
C4 C 0.3937(9) 0.2212(8) 0.0038(5) 0.0372(18) Uani 1 1 d .
H4 H 0.4556 0.3088 -0.0052 0.045 Uiso 1 1 calc R
C5 C 0.3394(8) 0.1973(7) 0.0749(5) 0.0343(17) Uani 1 1 d .
H5 H 0.3675 0.2674 0.1157 0.041 Uiso 1 1 calc R
C6 C 0.0951(9) -0.3007(7) -0.0128(4) 0.0330(16) Uani 1 1 d .
C7 C -0.0122(9) -0.3557(7) -0.0829(4) 0.0337(16) Uani 1 1 d .
H7 H -0.1034 -0.3262 -0.1042 0.040 Uiso 1 1 calc R
C8 C 0.0435(11) -0.4601(8) -0.1132(5) 0.047(2) Uani 1 1 d .
H8 H -0.0032 -0.5138 -0.1603 0.057 Uiso 1 1 calc R
C9 C 0.1821(11) -0.4754(9) -0.0630(6) 0.055(3) Uani 1 1 d .
H9 H 0.2417 -0.5411 -0.0694 0.066 Uiso 1 1 calc R
C10 C 0.2114(9) -0.3738(9) -0.0026(5) 0.043(2) Uani 1 1 d .
H10 H 0.2976 -0.3572 0.0391 0.051 Uiso 1 1 calc R
C21 C -0.0831(9) 0.0545(7) 0.3216(4) 0.0313(16) Uani 1 1 d .
C22 C -0.2122(10) -0.0144(9) 0.2696(5) 0.0433(19) Uani 1 1 d .
H22 H -0.2027 -0.0848 0.2345 0.052 Uiso 1 1 calc R
C23 C -0.3556(11) 0.0182(11) 0.2682(6) 0.056(2) Uani 1 1 d .
H23 H -0.4439 -0.0307 0.2331 0.067 Uiso 1 1 calc R
C24 C -0.3683(10) 0.1210(10) 0.3177(6) 0.052(2) Uani 1 1 d .
H24 H -0.4653 0.1458 0.3153 0.063 Uiso 1 1 calc R
C25 C -0.2411(10) 0.1904(9) 0.3717(6) 0.048(2) Uani 1 1 d .
H25 H -0.2521 0.2603 0.4067 0.057 Uiso 1 1 calc R
C26 C -0.0986(10) 0.1570(8) 0.3740(5) 0.0376(17) Uani 1 1 d .
H26 H -0.0117 0.2032 0.4110 0.045 Uiso 1 1 calc R
C31 C 0.2422(8) 0.1166(7) 0.3939(4) 0.0283(15) Uani 1 1 d .
C32 C 0.2900(10) 0.0641(8) 0.4672(4) 0.0374(17) Uani 1 1 d .
H32 H 0.2456 -0.0283 0.4784 0.045 Uiso 1 1 calc R
C33 C 0.4019(11) 0.1458(9) 0.5239(5) 0.050(2) Uani 1 1 d .
H33 H 0.4344 0.1101 0.5736 0.060 Uiso 1 1 calc R
C34 C 0.4652(11) 0.2813(9) 0.5062(6) 0.051(2) Uani 1 1 d .
H34 H 0.5405 0.3387 0.5447 0.061 Uiso 1 1 calc R
C35 C 0.4207(11) 0.3327(9) 0.4345(6) 0.048(2) Uani 1 1 d .
H35 H 0.4675 0.4246 0.4235 0.058 Uiso 1 1 calc R
C36 C 0.3078(10) 0.2530(8) 0.3769(5) 0.0402(18) Uani 1 1 d .
H36 H 0.2762 0.2901 0.3274 0.048 Uiso 1 1 calc R
C41 C 0.0807(8) -0.1668(7) 0.3455(4) 0.0266(14) Uani 1 1 d .
C42 C 0.1642(9) -0.2470(8) 0.3143(5) 0.0365(17) Uani 1 1 d .
H42 H 0.2315 -0.2097 0.2779 0.044 Uiso 1 1 calc R
C43 C 0.1506(12) -0.3811(8) 0.3358(5) 0.048(2) Uani 1 1 d .
H43 H 0.2078 -0.4366 0.3135 0.057 Uiso 1 1 calc R
C44 C 0.0549(12) -0.4360(8) 0.3893(5) 0.052(2) Uani 1 1 d .
H44 H 0.0477 -0.5284 0.4046 0.062 Uiso 1 1 calc R
C45 C -0.0308(11) -0.3564(9) 0.4206(5) 0.046(2) Uani 1 1 d .
H45 H -0.0981 -0.3951 0.4569 0.055 Uiso 1 1 calc R
C46 C -0.0197(9) -0.2203(8) 0.3997(5) 0.0356(17) Uani 1 1 d .
H46 H -0.0779 -0.1649 0.4214 0.043 Uiso 1 1 calc R
C50 C -0.3626(11) -0.4439(11) 0.2549(6) 0.055(2) Uani 1 1 d .
F1 F -0.3697(9) -0.4036(11) 0.3290(4) 0.120(4) Uani 1 1 d .
F2 F -0.3289(8) -0.5626(8) 0.2564(5) 0.100(3) Uani 1 1 d .
F3 F -0.2442(6) -0.3564(7) 0.2314(4) 0.0683(17) Uani 1 1 d .
S2 S -0.5449(2) -0.4444(2) 0.19158(12) 0.0385(4) Uani 1 1 d .
O1 O -0.5662(8) -0.3071(7) 0.1990(5) 0.0646(19) Uani 1 1 d .
O2 O -0.5128(7) -0.4814(6) 0.1143(3) 0.0438(13) Uani 1 1 d .
O3 O -0.6534(7) -0.5512(6) 0.2230(4) 0.0483(15) Uani 1 1 d .

loop_
_atom_site_aniso_label
_atom_site_aniso_U_11
_atom_site_aniso_U_22
_atom_site_aniso_U_33
_atom_site_aniso_U_23
_atom_site_aniso_U_13
_atom_site_aniso_U_12
Au 0.03849(18) 0.02934(17) 0.01667(15) 0.00059(10) 0.00891(10) 0.00278(11)
Fe 0.0334(7) 0.0250(7) 0.0310(8) -0.0025(6) 0.0098(6) 0.0042(6)
P 0.0363(9) 0.0258(9) 0.0174(8) 0.0022(7) 0.0074(7) 0.0084(7)
N 0.036(3) 0.022(3) 0.028(3) 0.001(2) 0.009(3) 0.009(2)
S1 0.0677(14) 0.0298(10) 0.0398(11) -0.0092(8) 0.0283(10) -0.0124(9)
C1 0.037(4) 0.024(3) 0.026(4) -0.005(3) 0.009(3) -0.005(3)
C2 0.046(4) 0.034(4) 0.021(3) 0.000(3) 0.012(3) 0.003(3)
C3 0.043(4) 0.047(5) 0.026(4) 0.007(3) 0.018(3) 0.005(4)
C4 0.033(4) 0.029(4) 0.046(5) 0.006(3) 0.016(3) -0.006(3)
C5 0.032(4) 0.026(4) 0.041(4) 0.001(3) 0.006(3) -0.002(3)
C6 0.041(4) 0.026(4) 0.028(4) 0.002(3) 0.010(3) -0.005(3)
C7 0.038(4) 0.030(4) 0.029(4) 0.008(3) 0.003(3) 0.000(3)
C8 0.072(6) 0.032(4) 0.037(5) -0.003(4) 0.019(4) 0.003(4)
C9 0.062(6) 0.042(5) 0.080(7) 0.023(5) 0.049(6) 0.025(4)
C10 0.031(4) 0.045(5) 0.048(5) 0.012(4) 0.009(4) -0.003(4)
C21 0.041(4) 0.031(4) 0.024(3) 0.006(3) 0.013(3) 0.008(3)
C22 0.042(4) 0.048(5) 0.041(5) -0.011(4) -0.002(4) 0.018(4)
C23 0.047(5) 0.064(6) 0.053(6) -0.006(5) 0.004(4) 0.010(5)
C24 0.040(5) 0.053(5) 0.072(7) 0.007(5) 0.013(4) 0.026(4)
C25 0.053(5) 0.040(5) 0.057(6) -0.005(4) 0.016(4) 0.021(4)
C26 0.046(4) 0.031(4) 0.039(4) 0.001(3) 0.014(4) 0.011(3)
C31 0.035(4) 0.032(4) 0.019(3) 0.000(3) 0.005(3) 0.010(3)
C32 0.053(5) 0.028(4) 0.029(4) 0.002(3) 0.003(3) 0.008(3)
C33 0.068(6) 0.050(5) 0.029(4) 0.010(4) -0.013(4) 0.020(4)
C34 0.052(5) 0.047(5) 0.047(5) -0.018(4) 0.003(4) 0.003(4)
C35 0.059(5) 0.028(4) 0.054(5) -0.005(4) 0.011(4) -0.002(4)
C36 0.052(5) 0.029(4) 0.041(5) -0.001(3) 0.011(4) 0.011(4)
C41 0.037(4) 0.022(3) 0.020(3) 0.002(3) -0.002(3) 0.009(3)
C42 0.045(4) 0.037(4) 0.031(4) -0.001(3) 0.004(3) 0.019(3)
C43 0.073(6) 0.031(4) 0.040(5) -0.001(4) -0.002(4) 0.020(4)
C44 0.083(7) 0.023(4) 0.042(5) 0.009(4) -0.012(5) 0.012(4)
C45 0.056(5) 0.040(5) 0.035(4) 0.010(4) 0.002(4) 0.003(4)
C46 0.046(4) 0.030(4) 0.030(4) 0.006(3) 0.005(3) 0.007(3)
C50 0.045(5) 0.073(7) 0.041(5) 0.012(5) 0.001(4) 0.002(5)
F1 0.080(5) 0.224(11) 0.030(3) -0.015(5) 0.000(3) -0.017(6)
F2 0.076(5) 0.088(5) 0.133(7) 0.048(5) -0.009(4) 0.031(4)
F3 0.044(3) 0.084(4) 0.065(4) -0.011(3) 0.008(3) -0.010(3)
S2 0.0403(10) 0.0358(10) 0.0372(10) 0.0040(8) 0.0091(8) 0.0018(8)
O1 0.071(5) 0.040(4) 0.088(5) 0.000(4) 0.026(4) 0.014(3)
O2 0.056(3) 0.047(3) 0.029(3) 0.001(2) 0.009(3) 0.011(3)
O3 0.046(3) 0.052(4) 0.041(3) 0.009(3) 0.011(3) -0.003(3)

loop_
_atom_type_symbol
_atom_type_description
_atom_type_scat_dispersion_real
_atom_type_scat_dispersion_imag
_atom_type_scat_source
C C 0.0033 0.0016 'International Tables Vol C Tables 4.2.6.8 and 6.1.1.4'
H H 0.0000 0.0000 'International Tables Vol C Tables 4.2.6.8 and 6.1.1.4'
N N 0.0061 0.0033 'International Tables Vol C Tables 4.2.6.8 and 6.1.1.4'
O O 0.0106 0.0060 'International Tables Vol C Tables 4.2.6.8 and 6.1.1.4'
F F 0.0171 0.0103 'International Tables Vol C Tables 4.2.6.8 and 6.1.1.4'
P P 0.1023 0.0942 'International Tables Vol C Tables 4.2.6.8 and 6.1.1.4'
S S 0.1246 0.1234 'International Tables Vol C Tables 4.2.6.8 and 6.1.1.4'
Au Au -2.0133 8.8022 'International Tables Vol C Tables 4.2.6.8 and 6.1.1.4'
Fe Fe 0.3463 0.8444 'International Tables Vol C Tables 4.2.6.8 and 6.1.1.4'

loop_
_geom_angle_atom_site_label_1
_geom_angle_atom_site_label_2
_geom_angle_atom_site_label_3
_geom_angle
_geom_angle_site_symmetry_1
_geom_angle_site_symmetry_3
_geom_angle_publ_flag
N Au P 178.01(17) . . y
C6 Fe C6 180.0 2_545 . ?
C6 Fe C7 41.7(3) 2_545 2_545 ?
C6 Fe C7 138.3(3) . 2_545 ?
C6 Fe C7 138.3(3) 2_545 . ?
C6 Fe C7 41.7(3) . . ?
C7 Fe C7 180.0(3) 2_545 . ?
C6 Fe C10 40.3(3) 2_545 2_545 ?
C6 Fe C10 139.7(3) . 2_545 ?
C7 Fe C10 68.7(3) 2_545 2_545 ?
C7 Fe C10 111.3(3) . 2_545 ?
C6 Fe C10 139.7(3) 2_545 . ?
C6 Fe C10 40.3(3) . . ?
C7 Fe C10 111.3(3) 2_545 . ?
C7 Fe C10 68.7(3) . . ?
C10 Fe C10 180.000(1) 2_545 . ?
C6 Fe C8 112.3(3) 2_545 . ?
C6 Fe C8 67.7(3) . . ?
C7 Fe C8 140.3(3) 2_545 . ?
C7 Fe C8 39.7(3) . . ?
C10 Fe C8 112.7(4) 2_545 . ?
C10 Fe C8 67.3(4) . . ?
C6 Fe C8 67.7(3) 2_545 2_545 ?
C6 Fe C8 112.3(3) . 2_545 ?
C7 Fe C8 39.7(3) 2_545 2_545 ?
C7 Fe C8 140.3(3) . 2_545 ?
C10 Fe C8 67.3(4) 2_545 2_545 ?
C10 Fe C8 112.7(4) . 2_545 ?
C8 Fe C8 180.0(5) . 2_545 ?
C6 Fe C9 111.7(3) 2_545 . ?
C6 Fe C9 68.3(3) . . ?
C7 Fe C9 111.1(3) 2_545 . ?
C7 Fe C9 68.9(3) . . ?
C10 Fe C9 140.0(4) 2_545 . ?
C10 Fe C9 40.0(4) . . ?
C8 Fe C9 40.9(4) . . ?
C8 Fe C9 139.1(4) 2_545 . ?
C6 Fe C9 68.3(3) 2_545 2_545 ?
C6 Fe C9 111.7(3) . 2_545 ?
C7 Fe C9 68.9(3) 2_545 2_545 ?
C7 Fe C9 111.1(3) . 2_545 ?
C10 Fe C9 40.0(4) 2_545 2_545 ?
C10 Fe C9 140.0(4) . 2_545 ?
C8 Fe C9 139.1(4) . 2_545 ?
C8 Fe C9 40.9(4) 2_545 2_545 ?
C9 Fe C9 180.0(5) . 2_545 ?
C21 P C31 106.8(3) . . ?
C21 P C41 106.8(3) . . ?
C31 P C41 107.4(3) . . ?
C21 P Au 112.2(2) . . y
C31 P Au 111.9(2) . . y
C41 P Au 111.5(2) . . y
C5 N C1 120.1(6) . . y
C5 N Au 118.5(5) . . y
C1 N Au 121.3(4) . . y
C6 S1 C1 102.2(3) . . y
N C1 C2 120.7(6) . . y
N C1 S1 113.5(5) . . y
C2 C1 S1 125.8(6) . . y
C3 C2 C1 119.0(7) . . ?
C4 C3 C2 119.8(7) . . ?
C3 C4 C5 120.0(7) . . ?
N C5 C4 120.3(7) . . y
C10 C6 C7 108.1(7) . . ?
C10 C6 S1 126.6(6) . . y
C7 C6 S1 125.0(6) . . y
C10 C6 Fe 70.8(4) . . ?
C7 C6 Fe 70.0(4) . . ?
S1 C6 Fe 120.4(4) . . ?
C8 C7 C6 106.4(7) . . ?
C8 C7 Fe 71.0(5) . . ?
C6 C7 Fe 68.3(4) . . ?
C7 C8 C9 110.0(8) . . ?
C7 C8 Fe 69.3(5) . . ?
C9 C8 Fe 69.8(5) . . ?
C10 C9 C8 105.8(7) . . ?
C10 C9 Fe 68.9(5) . . ?
C8 C9 Fe 69.3(5) . . ?
C6 C10 C9 109.7(8) . . ?
C6 C10 Fe 68.9(4) . . ?
C9 C10 Fe 71.0(5) . . ?
C22 C21 C26 119.3(7) . . ?
C22 C21 P 118.4(6) . . ?
C26 C21 P 122.3(6) . . ?
C21 C22 C23 120.8(8) . . ?
C24 C23 C22 119.5(9) . . ?
C23 C24 C25 120.9(8) . . ?
C26 C25 C24 119.8(8) . . ?
C25 C26 C21 119.7(8) . . ?
C32 C31 C36 120.0(7) . . ?
C32 C31 P 121.8(6) . . ?
C36 C31 P 118.1(6) . . ?
C33 C32 C31 120.7(7) . . ?
C32 C33 C34 118.6(7) . . ?
C35 C34 C33 121.0(8) . . ?
C34 C35 C36 121.4(8) . . ?
C35 C36 C31 118.2(8) . . ?
C42 C41 C46 120.8(7) . . ?
C42 C41 P 119.6(6) . . ?
C46 C41 P 119.6(6) . . ?
C41 C42 C43 120.0(8) . . ?
C42 C43 C44 120.6(9) . . ?
C43 C44 C45 119.9(7) . . ?
C44 C45 C46 120.7(8) . . ?
C45 C46 C41 118.0(8) . . ?
F2 C50 F3 106.6(9) . . ?
F2 C50 F1 109.1(9) . . ?
F3 C50 F1 106.8(8) . . ?
F2 C50 S2 112.6(7) . . ?
F3 C50 S2 112.1(7) . . ?
F1 C50 S2 109.4(7) . . ?
O1 S2 O3 116.5(4) . . ?
O1 S2 O2 114.8(4) . . ?
O3 S2 O2 113.2(4) . . ?
O1 S2 C50 105.0(5) . . ?
O3 S2 C50 103.2(4) . . ?
O2 S2 C50 101.7(4) . . ?

loop_
_geom_bond_atom_site_label_1
_geom_bond_atom_site_label_2
_geom_bond_distance
_geom_bond_site_symmetry_2
_geom_bond_publ_flag
Au N 2.083(6) . y
Au P 2.2420(17) . y
Fe C6 2.005(7) 2_545 ?
Fe C6 2.005(7) . ?
Fe C7 2.027(7) 2_545 ?
Fe C7 2.027(7) . ?
Fe C10 2.029(7) 2_545 ?
Fe C10 2.029(7) . ?
Fe C8 2.049(8) . ?
Fe C8 2.049(8) 2_545 ?
Fe C9 2.056(8) . ?
Fe C9 2.056(8) 2_545 ?
P C21 1.811(8) . y
P C31 1.814(7) . y
P C41 1.817(7) . y
N C5 1.356(9) . y
N C1 1.357(9) . y
S1 C6 1.762(8) . y
S1 C1 1.770(7) . y
C1 C2 1.386(10) . ?
C2 C3 1.377(10) . ?
C3 C4 1.373(11) . ?
C4 C5 1.375(11) . ?
C6 C10 1.391(12) . ?
C6 C7 1.436(10) . ?
C7 C8 1.385(12) . ?
C8 C9 1.434(14) . ?
C9 C10 1.398(14) . ?
C21 C22 1.386(11) . ?
C21 C26 1.402(11) . ?
C22 C23 1.391(12) . ?
C23 C24 1.363(14) . ?
C24 C25 1.395(14) . ?
C25 C26 1.385(12) . ?
C31 C32 1.398(10) . ?
C31 C36 1.405(10) . ?
C32 C33 1.391(12) . ?
C33 C34 1.395(13) . ?
C34 C35 1.364(13) . ?
C35 C36 1.397(12) . ?
C41 C42 1.368(10) . ?
C41 C46 1.409(10) . ?
C42 C43 1.371(11) . ?
C43 C44 1.376(14) . ?
C44 C45 1.381(14) . ?
C45 C46 1.391(11) . ?
C50 F2 1.287(13) . ?
C50 F3 1.326(10) . ?
C50 F1 1.341(12) . ?
C50 S2 1.812(9) . ?
S2 O1 1.434(7) . ?
S2 O3 1.434(6) . ?
S2 O2 1.456(6) . ?
